data_4001985
loop_
_publ_author_name
'Lin, Na'
'Qiao, Juan'
'Duan, Lian'
'Xue, Jie'
'Wang, Liduo'

_publ_section_title
;
 Rational Design of Chelated Aluminum Complexes toward Highly Efficient
 and Thermally Stable Electron-Transporting Materials
;
_journal_issue 12
_journal_name_full 'Chemistry of Materials'
_journal_page_first 3693
_journal_paper_doi 10.1021/cm5011604
_journal_volume 26
_journal_year 2014
_chemical_formula_sum 'C36 H27 Al N4 O3'
_chemical_formula_weight 590.600
_space_group_IT_number 61
_symmetry_Int_Tables_number 61
_symmetry_space_group_name_Hall '-P 2ac 2ab'
_symmetry_space_group_name_H-M 'P b c a'
_audit_creation_date 2012-12-11
_audit_creation_method SHELXL-97
_audit_update_record 2012-12-11
_cell_angle_alpha 90.000
_cell_angle_beta 90.000
_cell_angle_gamma 90.000
_cell_formula_units_Z 8
_cell_length_a 14.638(2)
_cell_length_b 19.642(3)
_cell_length_c 20.303(3)
_cell_volume 5837.5(15)
_refine_ls_R_factor_all 0.069
_cod_data_source_file cm5011604_si_002.cif
_cod_data_source_block bpalq
_cod_depositor_comments 'Adding full bibliography for 4001985--4001986.cif.'
_cod_original_sg_symbol_Hall -P_2ac_2ab
_cod_database_code 4001985

loop_
_symmetry_equiv_pos_site_id
_symmetry_equiv_pos_as_xyz
1 x,y,z
2 1/2-x,-y,1/2+z
3 1/2+x,1/2-y,-z
4 -x,1/2+y,1/2-z
5 -x,-y,-z
6 1/2+x,y,1/2-z
7 1/2-x,1/2+y,z
8 x,1/2-y,1/2+z

loop_
_atom_site_aniso_label
_atom_site_aniso_U_11
_atom_site_aniso_U_22
_atom_site_aniso_U_33
_atom_site_aniso_U_12
_atom_site_aniso_U_13
_atom_site_aniso_U_23
Al1 0.0211(3) 0.0164(3) 0.0208(3) -0.0008(2) -0.0014(2) 0.0012(2)
O1 0.0263(8) 0.0197(7) 0.0291(8) -0.0026(6) 0.0052(6) 0.0012(6)
O2 0.0317(8) 0.0192(7) 0.0236(8) -0.0013(6) -0.0045(6) -0.0001(6)
O3 0.0234(7) 0.0179(7) 0.0202(7) 0.0008(6) -0.0023(6) 0.0023(5)
N1 0.0180(8) 0.0180(8) 0.0214(8) 0.0007(7) -0.0007(6) 0.0013(7)
N2 0.0201(8) 0.0195(8) 0.0289(9) -0.0011(7) -0.0006(7) 0.0016(7)
N3 0.0304(10) 0.0204(9) 0.0305(10) -0.0027(8) -0.0041(8) -0.0012(7)
N4 0.0308(11) 0.0347(11) 0.0493(13) 0.0035(9) -0.0087(10) -0.0175(10)
C1 0.0199(9) 0.0232(10) 0.0221(10) -0.0030(8) -0.0028(8) 0.0034(8)
C2 0.0250(11) 0.0224(10) 0.0325(12) -0.0060(9) -0.0049(9) 0.0084(9)
C3 0.0319(11) 0.0181(10) 0.0328(12) 0.0001(9) -0.0088(9) 0.0019(9)
C4 0.0246(10) 0.0215(10) 0.0273(11) 0.0025(8) -0.0054(8) -0.0014(8)
C5 0.0338(12) 0.0250(11) 0.0365(13) 0.0067(10) -0.0027(10) -0.007(1)
C6 0.0292(12) 0.0384(13) 0.0367(13) 0.0071(10) 0.0035(10) -0.0099(11)
C7 0.0256(11) 0.0346(12) 0.0308(12) 0.0001(10) 0.0062(9) -0.0015(10)
C8 0.0222(10) 0.0217(10) 0.0254(11) 0.0010(8) -0.0006(8) -0.0006(8)
C9 0.0215(10) 0.0209(10) 0.0211(10) 0.0009(8) -0.0022(8) 0.0002(8)
C10 0.0264(11) 0.0313(12) 0.0299(12) 0.0011(9) 0.0048(9) 0.0055(9)
C11 0.0241(10) 0.0234(11) 0.0348(12) -0.0015(9) 0.0031(9) 0.0046(9)
C12 0.0371(13) 0.0219(11) 0.0521(16) -0.0066(10) 0.0081(12) 0.0069(11)
C13 0.0328(13) 0.0212(11) 0.0617(18) -0.0079(10) 0.0038(12) -0.0051(11)
C14 0.0219(10) 0.0256(11) 0.0454(14) -0.0038(9) 0.0006(10) -0.0086(10)
C15 0.0294(12) 0.0367(14) 0.0495(16) -0.0058(11) -0.0014(11) -0.0191(12)
C16 0.0306(12) 0.0513(16) 0.0366(14) -0.0016(12) -0.0052(10) -0.0189(12)
C17 0.0317(12) 0.0383(13) 0.0286(12) 0.0018(10) -0.0032(10) -0.0053(10)
C18 0.0216(10) 0.0238(10) 0.0284(11) 0.0011(8) -0.0034(8) -0.0045(9)
C19 0.0179(9) 0.0222(10) 0.0314(11) 0.0002(8) -0.0009(8) -0.0038(9)
C20 0.0367(13) 0.0323(12) 0.0311(12) -0.004(1) 0.0022(10) 0.0116(10)
C21 0.0197(9) 0.0183(9) 0.0223(10) -0.0008(8) -0.0020(8) 0.0027(8)
C22 0.0241(10) 0.0209(10) 0.023(1) 0.0016(8) -0.0019(8) -0.0002(8)
C23 0.0385(13) 0.0280(11) 0.0220(11) 0.0034(10) -0.0050(9) -0.0011(9)
C24 0.0408(13) 0.0275(11) 0.0273(12) 0.0051(10) -0.0067(10) 0.0057(9)
C25 0.0312(12) 0.0207(10) 0.0329(12) 0.0058(9) -0.0021(9) 0.0015(9)
C26 0.0231(10) 0.019(1) 0.0245(10) 0.0005(8) -0.0008(8) 0.0000(8)
C27 0.0236(10) 0.0251(10) 0.0245(11) -0.0020(9) -0.0031(8) -0.0031(8)
C28 0.0232(10) 0.0211(10) 0.0211(10) -0.0007(8) -0.0064(8) -0.0015(8)
C29 0.0342(12) 0.0240(11) 0.0234(11) -0.0016(9) 0.0011(9) 0.0001(8)
C30 0.0382(13) 0.0275(11) 0.0259(11) 0.0031(10) 0.0013(10) -0.0066(9)
C31 0.0371(12) 0.021(1) 0.0295(12) 0.0014(9) -0.0039(10) -0.0059(9)
C32 0.0261(11) 0.0247(11) 0.0413(14) 0.0016(9) 0.0011(10) -0.0082(10)
C33 0.0197(9) 0.0196(10) 0.0284(11) 0.0036(8) -0.0025(8) -0.0030(8)
C34 0.0304(11) 0.0266(11) 0.0296(12) 0.0033(9) -0.0018(9) -0.0005(9)
C35 0.0486(15) 0.0422(14) 0.0263(12) 0.0119(12) -0.0027(11) 0.0009(11)
C36 0.0441(15) 0.0477(16) 0.0347(14) 0.0165(13) -0.0148(12) -0.0169(12)

loop_
_atom_site_label
_atom_site_type_symbol
_atom_site_fract_x
_atom_site_fract_y
_atom_site_fract_z
_atom_site_occupancy
_atom_site_symmetry_multiplicity
_atom_site_Wyckoff_symbol
_atom_site_calc_flag
_atom_site_thermal_displace_type
_atom_site_U_iso_or_equiv
Al1 Al 0.4588(0) 0.1905(0) 0.4239(0) 1.000 8 c d Uani 0.01943(14)
O1 O 0.5418(1) 0.1683(1) 0.3627(1) 1.000 8 c d Uani 0.0250(3)
O2 O 0.4827(1) 0.1970(1) 0.5100(1) 1.000 8 c d Uani 0.0248(3)
O3 O 0.3449(1) 0.2083(1) 0.4032(1) 1.000 8 c d Uani 0.0205(3)
N1 N 0.4399(1) 0.0883(1) 0.4315(1) 1.000 8 c d Uani 0.0191(3)
N2 N 0.5063(1) 0.2896(1) 0.4205(1) 1.000 8 c d Uani 0.0228(4)
N3 N 0.3051(1) 0.0309(1) 0.3055(1) 1.000 8 c d Uani 0.0271(4)
N4 N 0.3294(1) 0.4320(1) 0.5111(1) 1.000 8 c d Uani 0.0383(5)
C1 C 0.3849(1) 0.0507(1) 0.4688(1) 1.000 8 c d Uani 0.0217(4)
C2 C 0.3888(2) -0.0211(1) 0.4652(1) 1.000 8 c d Uani 0.0266(5)
H2 H 0.3515 -0.0471 0.4925 1.000 8 c calc Uiso 0.03200
C3 C 0.4464(2) -0.0529(1) 0.4222(1) 1.000 8 c d Uani 0.0276(5)
H3 H 0.4479 -0.1002 0.4202 1.000 8 c calc Uiso 0.03300
C4 C 0.5035(2) -0.0143(1) 0.3809(1) 1.000 8 c d Uani 0.0245(4)
C5 C 0.5651(2) -0.0402(1) 0.3335(1) 1.000 8 c d Uani 0.0318(5)
H5 H 0.5702 -0.0869 0.3272 1.000 8 c calc Uiso 0.03800
C6 C 0.6172(2) 0.0035(1) 0.2970(1) 1.000 8 c d Uani 0.0348(5)
H6 H 0.6571 -0.0142 0.2658 1.000 8 c calc Uiso 0.04200
C7 C 0.6121(2) 0.0747(1) 0.3054(1) 1.000 8 c d Uani 0.0303(5)
H7 H 0.6489 0.1033 0.2802 1.000 8 c calc Uiso 0.03600
C8 C 0.5526(1) 0.1018(1) 0.3508(1) 1.000 8 c d Uani 0.0231(4)
C9 C 0.4980(1) 0.0567(1) 0.3884(1) 1.000 8 c d Uani 0.0211(4)
C10 C 0.3190(2) 0.0856(1) 0.5136(1) 1.000 8 c d Uani 0.0292(5)
H10A H 0.3510 0.1185 0.5399 1.000 8 c calc Uiso 0.04400
H10B H 0.2906 0.0526 0.5418 1.000 8 c calc Uiso 0.04400
H10C H 0.2730 0.1081 0.4879 1.000 8 c calc Uiso 0.04400
C11 C 0.5197(2) 0.3339(1) 0.3721(1) 1.000 8 c d Uani 0.0275(5)
C12 C 0.5502(2) 0.4005(1) 0.3867(1) 1.000 8 c d Uani 0.0370(6)
H12 H 0.5582 0.4314 0.3525 1.000 8 c calc Uiso 0.04400
C13 C 0.5681(2) 0.4207(1) 0.4495(1) 1.000 8 c d Uani 0.0386(6)
H13 H 0.5876 0.4649 0.4579 1.000 8 c calc Uiso 0.04600
C14 C 0.5570(2) 0.3742(1) 0.5015(1) 1.000 8 c d Uani 0.0310(5)
C15 C 0.5763(2) 0.3872(1) 0.5685(1) 1.000 8 c d Uani 0.0385(6)
H15 H 0.5967 0.4300 0.5815 1.000 8 c calc Uiso 0.04600
C16 C 0.5649(2) 0.3369(1) 0.6141(1) 1.000 8 c d Uani 0.0395(6)
H16 H 0.5787 0.3459 0.6580 1.000 8 c calc Uiso 0.04700
C17 C 0.5328(2) 0.2716(1) 0.5968(1) 1.000 8 c d Uani 0.0328(5)
H17 H 0.5258 0.2383 0.6289 1.000 8 c calc Uiso 0.03900
C18 C 0.5119(1) 0.2573(1) 0.5319(1) 1.000 8 c d Uani 0.0246(4)
C19 C 0.5251(1) 0.3090(1) 0.4843(1) 1.000 8 c d Uani 0.0238(4)
C20 C 0.5028(2) 0.3132(1) 0.3024(1) 1.000 8 c d Uani 0.0334(5)
H20A H 0.5015 0.2645 0.2994 1.000 8 c calc Uiso 0.05000
H20B H 0.5507 0.3306 0.2749 1.000 8 c calc Uiso 0.05000
H20C H 0.4452 0.3313 0.2880 1.000 8 c calc Uiso 0.05000
C21 C 0.3072(1) 0.2472(1) 0.3559(1) 1.000 8 c d Uani 0.0201(4)
C22 C 0.2979(1) 0.2217(1) 0.2920(1) 1.000 8 c d Uani 0.0227(4)
C23 C 0.2677(2) 0.2643(1) 0.2418(1) 1.000 8 c d Uani 0.0295(5)
H23 H 0.2625 0.2475 0.1992 1.000 8 c calc Uiso 0.03500
C24 C 0.2453(2) 0.3318(1) 0.2547(1) 1.000 8 c d Uani 0.0319(5)
H24 H 0.2273 0.3605 0.2206 1.000 8 c calc Uiso 0.03800
C25 C 0.2499(2) 0.3561(1) 0.3187(1) 1.000 8 c d Uani 0.0283(5)
H25 H 0.2329 0.4007 0.3276 1.000 8 c calc Uiso 0.03400
C26 C 0.2799(1) 0.3144(1) 0.3699(1) 1.000 8 c d Uani 0.0222(4)
C27 C 0.2881(1) 0.0967(1) 0.3159(1) 1.000 8 c d Uani 0.0244(4)
H27 H 0.2503 0.1081 0.3510 1.000 8 c calc Uiso 0.02900
C28 C 0.3231(1) 0.1499(1) 0.2778(1) 1.000 8 c d Uani 0.0218(4)
C29 C 0.3805(2) 0.1323(1) 0.2262(1) 1.000 8 c d Uani 0.0272(5)
H29 H 0.4051 0.1658 0.1992 1.000 8 c calc Uiso 0.03300
C30 C 0.4010(2) 0.0644(1) 0.2154(1) 1.000 8 c d Uani 0.0305(5)
H30 H 0.4402 0.0516 0.1816 1.000 8 c calc Uiso 0.03700
C31 C 0.3619(2) 0.0162(1) 0.2558(1) 1.000 8 c d Uani 0.0292(5)
H31 H 0.3758 -0.0294 0.2481 1.000 8 c calc Uiso 0.03500
C32 C 0.3242(2) 0.4038(1) 0.4515(1) 1.000 8 c d Uani 0.0307(5)
H32 H 0.3492 0.4277 0.4163 1.000 8 c calc Uiso 0.03700
C33 C 0.2842(1) 0.3410(1) 0.4381(1) 1.000 8 c d Uani 0.0226(4)
C34 C 0.2471(2) 0.3058(1) 0.4911(1) 1.000 8 c d Uani 0.0289(5)
H34 H 0.2206 0.2632 0.4849 1.000 8 c calc Uiso 0.03500
C35 C 0.2499(2) 0.3349(1) 0.5530(1) 1.000 8 c d Uani 0.0390(6)
H35 H 0.2240 0.3128 0.5890 1.000 8 c calc Uiso 0.04700
C36 C 0.2920(2) 0.3973(1) 0.5605(1) 1.000 8 c d Uani 0.0422(7)
H36 H 0.2943 0.4161 0.6025 1.000 8 c calc Uiso 0.05100

loop_
_atom_type_symbol
_atom_type_radius_bond
Al 1.200
O 1.200
N 1.200
C 1.200
H 1.200

loop_
_geom_angle_atom_site_label_1
_geom_angle_atom_site_label_2
_geom_angle_atom_site_label_3
_geom_angle
_geom_angle_publ_flag
O3 Al1 O2 114.00(7) no
O3 Al1 O1 121.79(8) no
O2 Al1 O1 124.22(8) no
O3 Al1 N1 94.92(7) no
O2 Al1 N1 91.33(7) no
O1 Al1 N1 84.49(7) no
O3 Al1 N2 97.13(7) no
O2 Al1 N2 84.26(7) no
O1 Al1 N2 88.73(7) no
N1 Al1 N2 167.95(7) no
C8 O1 Al1 116.27(13) no
C18 O2 Al1 116.81(13) no
C21 O3 Al1 132.35(13) no
C1 N1 C9 119.24(17) no
C1 N1 Al1 132.38(14) no
C9 N1 Al1 108.38(13) no
C11 N2 C19 118.99(18) no
C11 N2 Al1 133.74(16) no
C19 N2 Al1 107.26(13) no
C27 N3 C31 116.37(19) no
C36 N4 C32 116.5(2) no
N1 C1 C2 120.0(2) no
N1 C1 C10 118.89(19) no
C2 C1 C10 121.11(19) no
C3 C2 C1 121.0(2) no
C3 C2 H2 119.50 no
C1 C2 H2 119.50 no
C2 C3 C4 120.1(2) no
C2 C3 H3 119.90 no
C4 C3 H3 119.90 no
C9 C4 C3 115.9(2) no
C9 C4 C5 117.9(2) no
C3 C4 C5 126.2(2) no
C6 C5 C4 119.9(2) no
C6 C5 H5 120.10 no
C4 C5 H5 120.10 no
C5 C6 C7 121.9(2) no
C5 C6 H6 119.00 no
C7 C6 H6 119.00 no
C8 C7 C6 119.8(2) no
C8 C7 H7 120.10 no
C6 C7 H7 120.10 no
O1 C8 C7 125.0(2) no
O1 C8 C9 116.54(18) no
C7 C8 C9 118.5(2) no
N1 C9 C4 123.71(19) no
N1 C9 C8 114.31(18) no
C4 C9 C8 121.97(19) no
C1 C10 H10A 109.50 no
C1 C10 H10B 109.50 no
H10A C10 H10B 109.50 no
C1 C10 H10C 109.50 no
H10A C10 H10C 109.50 no
H10B C10 H10C 109.50 no
N2 C11 C12 119.9(2) no
N2 C11 C20 120.0(2) no
C12 C11 C20 120.2(2) no
C13 C12 C11 121.8(2) no
C13 C12 H12 119.10 no
C11 C12 H12 119.10 no
C12 C13 C14 119.5(2) no
C12 C13 H13 120.20 no
C14 C13 H13 120.20 no
C19 C14 C13 116.2(2) no
C19 C14 C15 118.1(2) no
C13 C14 C15 125.6(2) no
C16 C15 C14 119.8(2) no
C16 C15 H15 120.10 no
C14 C15 H15 120.10 no
C15 C16 C17 122.0(2) no
C15 C16 H16 119.00 no
C17 C16 H16 119.00 no
C18 C17 C16 119.8(2) no
C18 C17 H17 120.10 no
C16 C17 H17 120.10 no
O2 C18 C17 124.6(2) no
O2 C18 C19 116.95(19) no
C17 C18 C19 118.4(2) no
N2 C19 C14 123.6(2) no
N2 C19 C18 114.55(18) no
C14 C19 C18 121.9(2) no
C11 C20 H20A 109.50 no
C11 C20 H20B 109.50 no
H20A C20 H20B 109.50 no
C11 C20 H20C 109.50 no
H20A C20 H20C 109.50 no
H20B C20 H20C 109.50 no
O3 C21 C22 119.83(18) no
O3 C21 C26 120.33(18) no
C22 C21 C26 119.81(18) no
C23 C22 C21 119.63(19) no
C23 C22 C28 120.47(19) no
C21 C22 C28 119.87(18) no
C22 C23 C24 120.7(2) no
C22 C23 H23 119.60 no
C24 C23 H23 119.60 no
C25 C24 C23 119.5(2) no
C25 C24 H24 120.20 no
C23 C24 H24 120.20 no
C24 C25 C26 120.9(2) no
C24 C25 H25 119.50 no
C26 C25 H25 119.50 no
C25 C26 C21 119.23(19) no
C25 C26 C33 120.28(19) no
C21 C26 C33 120.48(18) no
N3 C27 C28 124.7(2) no
N3 C27 H27 117.70 no
C28 C27 H27 117.70 no
C29 C28 C27 117.02(19) no
C29 C28 C22 122.31(19) no
C27 C28 C22 120.67(19) no
C28 C29 C30 119.5(2) no
C28 C29 H29 120.30 no
C30 C29 H29 120.30 no
C31 C30 C29 118.5(2) no
C31 C30 H30 120.70 no
C29 C30 H30 120.70 no
N3 C31 C30 123.9(2) no
N3 C31 H31 118.00 no
C30 C31 H31 118.00 no
N4 C32 C33 124.7(2) no
N4 C32 H32 117.60 no
C33 C32 H32 117.60 no
C34 C33 C32 117.0(2) no
C34 C33 C26 122.10(19) no
C32 C33 C26 120.9(2) no
C35 C34 C33 119.1(2) no
C35 C34 H34 120.40 no
C33 C34 H34 120.40 no
C36 C35 C34 118.8(2) no
C36 C35 H35 120.60 no
C34 C35 H35 120.60 no
N4 C36 C35 123.8(2) no
N4 C36 H36 118.10 no
C35 C36 H36 118.10 no

loop_
_geom_bond_atom_site_label_1
_geom_bond_atom_site_label_2
_geom_bond_distance
_geom_bond_publ_flag
Al1 O3 1.7544(15) no
Al1 O2 1.7877(16) no
Al1 O1 1.7929(16) no
Al1 N1 2.0316(18) no
Al1 N2 2.0684(18) no
O1 C8 1.337(2) no
O2 C18 1.336(2) no
O3 C21 1.347(2) no
N1 C1 1.331(3) no
N1 C9 1.369(3) no
N2 C11 1.327(3) no
N2 C19 1.378(3) no
N3 C27 1.333(3) no
N3 C31 1.340(3) no
N4 C36 1.330(4) no
N4 C32 1.334(3) no
C1 C2 1.413(3) no
C1 C10 1.492(3) no
C2 C3 1.365(3) no
C2 H2 0.9300 no
C3 C4 1.407(3) no
C3 H3 0.9300 no
C4 C9 1.404(3) no
C4 C5 1.413(3) no
C5 C6 1.366(3) no
C5 H5 0.9300 no
C6 C7 1.410(3) no
C6 H6 0.9300 no
C7 C8 1.376(3) no
C7 H7 0.9300 no
C8 C9 1.416(3) no
C10 H10A 0.9600 no
C10 H10B 0.9600 no
C10 H10C 0.9600 no
C11 C12 1.415(3) no
C11 C20 1.493(3) no
C12 C13 1.360(4) no
C12 H12 0.9300 no
C13 C14 1.407(4) no
C13 H13 0.9300 no
C14 C19 1.406(3) no
C14 C15 1.413(3) no
C15 C16 1.365(4) no
C15 H15 0.9300 no
C16 C17 1.411(3) no
C16 H16 0.9300 no
C17 C18 1.380(3) no
C17 H17 0.9300 no
C18 C19 1.416(3) no
C20 H20A 0.9600 no
C20 H20B 0.9600 no
C20 H20C 0.9600 no
C21 C22 1.398(3) no
C21 C26 1.408(3) no
C22 C23 1.391(3) no
C22 C28 1.486(3) no
C23 C24 1.391(3) no
C23 H23 0.9300 no
C24 C25 1.385(3) no
C24 H24 0.9300 no
C25 C26 1.394(3) no
C25 H25 0.9300 no
C26 C33 1.481(3) no
C27 C28 1.397(3) no
C27 H27 0.9300 no
C28 C29 1.385(3) no
C29 C30 1.385(3) no
C29 H29 0.9300 no
C30 C31 1.377(3) no
C30 H30 0.9300 no
C31 H31 0.9300 no
C32 C33 1.392(3) no
C32 H32 0.9300 no
C33 C34 1.389(3) no
C34 C35 1.382(3) no
C34 H34 0.9300 no
C35 C36 1.380(4) no
C35 H35 0.9300 no
C36 H36 0.9300 no
